data_7205879
loop_
_publ_author_name
'Zhong, Di-Chang'
'Feng, Xiao-Long'
'Lu, Tong-Bu'

_publ_section_title
;
 Two organic--inorganic hybrid frameworks with unusual inorganic and
 organic connectivity
;
_journal_issue 7
_journal_name_full CrystEngComm
_journal_page_first 2201
_journal_paper_doi 10.1039/c0ce00961j
_journal_volume 13
_journal_year 2011
_chemical_formula_moiety 'C18 H16 Cd5 Cl6 N16 O2'
_chemical_formula_sum 'C18 H16 Cd5 Cl6 N16 O2'
_chemical_formula_weight 1263.17
_chemical_name_systematic
;
?
;
_space_group_IT_number 2
_symmetry_cell_setting triclinic
_symmetry_space_group_name_Hall '-P 1'
_symmetry_space_group_name_H-M 'P -1'
_atom_sites_solution_hydrogens geom
_atom_sites_solution_primary direct
_atom_sites_solution_secondary difmap
_audit_creation_method SHELXL-97
_cell_angle_alpha 74.388(2)
_cell_angle_beta 82.547(2)
_cell_angle_gamma 77.733(2)
_cell_formula_units_Z 1
_cell_length_a 8.7396(14)
_cell_length_b 9.1057(15)
_cell_length_c 10.0556(16)
_cell_measurement_reflns_used 4297
_cell_measurement_temperature 293(2)
_cell_measurement_theta_max 27.07
_cell_measurement_theta_min 2.39
_cell_volume 750.9(2)
_computing_cell_refinement 'Bruker SMART'
_computing_data_collection 'Bruker SMART'
_computing_data_reduction 'Bruker SAINT'
_computing_molecular_graphics 'Bruker SHELXTL'
_computing_publication_material 'Bruker SHELXTL'
_computing_structure_refinement 'SHELXL-97 (Sheldrick, 1997)'
_computing_structure_solution 'SHELXS-97 (Sheldrick, 1990)'
_diffrn_ambient_temperature 293(2)
_diffrn_measured_fraction_theta_full 0.988
_diffrn_measured_fraction_theta_max 0.988
_diffrn_measurement_device_type 'CCD area detector'
_diffrn_measurement_method 'phi and omega scans'
_diffrn_radiation_monochromator graphite
_diffrn_radiation_source 'fine-focus sealed tube'
_diffrn_radiation_type MoK\a
_diffrn_radiation_wavelength 0.71073
_diffrn_reflns_av_R_equivalents 0.0186
_diffrn_reflns_av_sigmaI/netI 0.0256
_diffrn_reflns_limit_h_max 10
_diffrn_reflns_limit_h_min -10
_diffrn_reflns_limit_k_max 10
_diffrn_reflns_limit_k_min -10
_diffrn_reflns_limit_l_max 11
_diffrn_reflns_limit_l_min -11
_diffrn_reflns_number 5416
_diffrn_reflns_theta_full 25.00
_diffrn_reflns_theta_max 25.00
_diffrn_reflns_theta_min 2.11
_diffrn_standards_decay_% 0
_diffrn_standards_interval_count 0
_diffrn_standards_interval_time 0
_diffrn_standards_number 0
_exptl_absorpt_coefficient_mu 4.070
_exptl_absorpt_correction_T_max 0.6408
_exptl_absorpt_correction_T_min 0.4417
_exptl_absorpt_correction_type multi-scan
_exptl_absorpt_process_details 'SADABS (SHELDRICK, 1996)'
_exptl_crystal_colour 'LIGHT YELLOW'
_exptl_crystal_density_diffrn 2.793
_exptl_crystal_density_method 'not measured'
_exptl_crystal_description BLOCK
_exptl_crystal_F_000 594
_exptl_crystal_size_max 0.24
_exptl_crystal_size_mid 0.16
_exptl_crystal_size_min 0.12
_refine_diff_density_max 0.851
_refine_diff_density_min -0.901
_refine_diff_density_rms 0.123
_refine_ls_extinction_method none
_refine_ls_goodness_of_fit_ref 1.104
_refine_ls_hydrogen_treatment constr
_refine_ls_matrix_type full
_refine_ls_number_parameters 215
_refine_ls_number_reflns 2614
_refine_ls_number_restraints 0
_refine_ls_restrained_S_all 1.104
_refine_ls_R_factor_all 0.0243
_refine_ls_R_factor_gt 0.0201
_refine_ls_shift/su_max 0.001
_refine_ls_shift/su_mean 0.000
_refine_ls_structure_factor_coef Fsqd
_refine_ls_weighting_details 'calc w=1/[\s^2^(Fo^2^)+(0.0266P)^2^+0.4384P] where P=(Fo^2^+2Fc^2^)/3'
_refine_ls_weighting_scheme calc
_refine_ls_wR_factor_gt 0.0496
_refine_ls_wR_factor_ref 0.0518
_reflns_number_gt 2315
_reflns_number_total 2614
_reflns_threshold_expression >2sigma(I)
_cod_data_source_file c0ce00961j.txt
_cod_data_source_block l05022m
_cod_depositor_comments
;
The following automatic conversions were performed:
'_symmetry_cell_setting' value 'Triclinic' changed to 'triclinic'
according to '/home/saulius/struct/CIF-dictionaries/cif_core.dic'
dictionary named 'cif_core.dic' version 2.4.1 from
2010-06-29.

'_exptl_absorpt_correction_type' value 'MULTI-SCAN' changed
to 'multi-scan' according to
'/home/saulius/struct/CIF-dictionaries/cif_core.dic' dictionary named
'cif_core.dic' version 2.4.1 from
2010-06-29.

'_refine_ls_hydrogen_treatment' value 'CONSTR' changed to
'constr' according to '/home/saulius/struct/CIF-dictionaries/cif_core.dic'
dictionary named 'cif_core.dic' version 2.4.1 from 2010-06-29.

Automatic conversion script
Id: cif_fix_enum 1555 2011-01-17 13:19:09Z saulius 
;
_cod_original_sg_symbol_H-M P-1
_cod_database_code 7205879

loop_
_symmetry_equiv_pos_as_xyz
'x, y, z'
'-x, -y, -z'

loop_
_atom_site_label
_atom_site_type_symbol
_atom_site_fract_x
_atom_site_fract_y
_atom_site_fract_z
_atom_site_U_iso_or_equiv
_atom_site_adp_type
_atom_site_occupancy
_atom_site_symmetry_multiplicity
_atom_site_calc_flag
_atom_site_refinement_flags
_atom_site_disorder_assembly
_atom_site_disorder_group
Cd1 Cd 0.18514(3) -0.06022(3) 0.37189(3) 0.00985(8) Uani 1 1 d . . .
Cd2 Cd 0.42108(3) -0.11892(3) 0.70775(3) 0.01048(8) Uani 1 1 d . . .
Cd3 Cd 0.5000 0.5000 0.0000 0.00979(10) Uani 1 2 d S . .
Cl1 Cl 0.13161(10) -0.00465(10) 0.62394(9) 0.01197(19) Uani 1 1 d . . .
Cl2 Cl 0.48511(10) -0.13535(10) 0.41996(9) 0.01180(19) Uani 1 1 d . . .
Cl3 Cl 0.38295(10) -0.39732(10) 0.76130(9) 0.01279(19) Uani 1 1 d . . .
C1 C 0.1265(4) 0.4357(4) 0.1867(3) 0.0100(7) Uani 1 1 d . . .
C2 C 0.0269(4) 0.5867(4) 0.1352(4) 0.0096(7) Uani 1 1 d . . .
C3 C -0.1136(4) 0.6300(4) 0.2075(4) 0.0156(8) Uani 1 1 d . . .
H3 H -0.1430 0.5638 0.2904 0.019 Uiso 1 1 calc R . .
C4 C -0.2114(4) 0.7708(4) 0.1583(4) 0.0136(8) Uani 1 1 d . . .
H4 H -0.3064 0.7976 0.2073 0.016 Uiso 1 1 calc R . .
C5 C -0.1675(4) 0.8717(4) 0.0360(4) 0.0103(8) Uani 1 1 d . . .
C6 C -0.2636(4) 1.0248(4) -0.0175(4) 0.0101(8) Uani 1 1 d . . .
C7 C -0.0279(4) 0.8277(4) -0.0380(4) 0.0108(8) Uani 1 1 d . . .
H7 H 0.0015 0.8943 -0.1207 0.013 Uiso 1 1 calc R . .
C8 C 0.0684(4) 0.6857(4) 0.0097(4) 0.0113(8) Uani 1 1 d . . .
H8 H 0.1607 0.6565 -0.0419 0.014 Uiso 1 1 calc R . .
C9 C 0.2501(5) -0.4488(5) 0.4586(4) 0.0216(9) Uani 1 1 d . . .
H9A H 0.3047 -0.4331 0.3682 0.032 Uiso 1 1 calc R . .
H9B H 0.1894 -0.5285 0.4710 0.032 Uiso 1 1 calc R . .
H9C H 0.3248 -0.4797 0.5276 0.032 Uiso 1 1 calc R . .
N1 N 0.0763(3) 0.3186(3) 0.2836(3) 0.0112(6) Uani 1 1 d . . .
N2 N 0.2002(3) 0.2021(3) 0.2976(3) 0.0107(6) Uani 1 1 d . . .
N3 N 0.3199(3) 0.2443(3) 0.2147(3) 0.0108(6) Uani 1 1 d . . .
N4 N 0.2779(3) 0.3924(3) 0.1422(3) 0.0106(6) Uani 1 1 d . . .
N5 N -0.2647(3) 1.1012(3) -0.1525(3) 0.0107(6) Uani 1 1 d . . .
N6 N -0.3580(3) 1.2398(4) -0.1572(3) 0.0129(7) Uani 1 1 d . . .
N7 N -0.4113(3) 1.2471(3) -0.0313(3) 0.0103(6) Uani 1 1 d . . .
N8 N -0.3542(3) 1.1129(3) 0.0608(3) 0.0109(6) Uani 1 1 d . . .
O1 O 0.1473(3) -0.3064(3) 0.4722(3) 0.0179(6) Uani 1 1 d . . .
H1 H 0.1216 -0.2543 0.3955 0.027 Uiso 1 1 calc R . .

loop_
_atom_site_aniso_label
_atom_site_aniso_U_11
_atom_site_aniso_U_22
_atom_site_aniso_U_33
_atom_site_aniso_U_23
_atom_site_aniso_U_13
_atom_site_aniso_U_12
Cd1 0.00976(14) 0.00861(15) 0.00992(14) -0.00189(11) 0.00094(10) -0.00051(11)
Cd2 0.00930(14) 0.00982(15) 0.01039(14) -0.00073(11) -0.00014(10) -0.00025(11)
Cd3 0.01051(19) 0.0070(2) 0.00984(19) -0.00143(15) 0.00114(14) 0.00077(15)
Cl1 0.0090(4) 0.0152(5) 0.0106(4) -0.0034(4) 0.0003(3) -0.0005(4)
Cl2 0.0105(4) 0.0111(5) 0.0129(4) -0.0030(4) 0.0006(3) -0.0009(3)
Cl3 0.0149(4) 0.0106(5) 0.0122(4) -0.0021(4) -0.0018(3) -0.0015(4)
C1 0.0103(18) 0.0119(19) 0.0091(18) -0.0041(15) -0.0008(14) -0.0032(15)
C2 0.0096(18) 0.0089(19) 0.0113(18) -0.0035(14) -0.0021(14) -0.0019(15)
C3 0.015(2) 0.016(2) 0.0124(19) 0.0014(16) 0.0024(15) -0.0029(16)
C4 0.0118(18) 0.013(2) 0.0147(19) -0.0075(16) 0.0040(15) 0.0015(16)
C5 0.0130(18) 0.0070(18) 0.0116(18) -0.0033(15) -0.0029(15) -0.0011(15)
C6 0.0084(17) 0.013(2) 0.0113(18) -0.0048(15) 0.0004(14) -0.0043(15)
C7 0.0122(18) 0.012(2) 0.0087(18) -0.0003(15) -0.0002(14) -0.0061(15)
C8 0.0070(18) 0.0129(19) 0.0139(19) -0.0057(15) 0.0010(15) 0.0003(15)
C9 0.033(2) 0.017(2) 0.016(2) -0.0077(17) 0.0050(18) -0.0047(19)
N1 0.0103(16) 0.0094(16) 0.0127(16) -0.0026(13) -0.0003(12) 0.0001(13)
N2 0.0127(16) 0.0073(16) 0.0101(15) -0.0009(12) 0.0007(12) -0.0005(13)
N3 0.0095(15) 0.0093(16) 0.0113(15) -0.0015(13) -0.0005(12) 0.0018(13)
N4 0.0105(16) 0.0075(16) 0.0121(16) -0.0003(13) -0.0008(12) -0.0009(13)
N5 0.0142(16) 0.0063(16) 0.0117(16) -0.0038(13) -0.0022(13) 0.0004(13)
N6 0.0140(16) 0.0095(16) 0.0129(16) -0.0020(13) -0.0017(13) 0.0021(13)
N7 0.0092(15) 0.0084(16) 0.0111(15) -0.0022(12) -0.0010(12) 0.0031(12)
N8 0.0084(15) 0.0094(16) 0.0128(16) -0.0007(13) -0.0011(12) 0.0005(13)
O1 0.0210(15) 0.0088(14) 0.0177(14) 0.0023(11) 0.0028(11) 0.0005(11)

loop_
_atom_type_symbol
_atom_type_description
_atom_type_scat_dispersion_real
_atom_type_scat_dispersion_imag
_atom_type_scat_source
C C 0.0033 0.0016 'International Tables Vol C Tables 4.2.6.8 and 6.1.1.4'
Cd Cd -0.8075 1.2024 'International Tables Vol C Tables 4.2.6.8 and 6.1.1.4'
Cl Cl 0.1484 0.1585 'International Tables Vol C Tables 4.2.6.8 and 6.1.1.4'
N N 0.0061 0.0033 'International Tables Vol C Tables 4.2.6.8 and 6.1.1.4'
O O 0.0106 0.0060 'International Tables Vol C Tables 4.2.6.8 and 6.1.1.4'
H H 0.0000 0.0000 'International Tables Vol C Tables 4.2.6.8 and 6.1.1.4'

loop_
_geom_angle_atom_site_label_1
_geom_angle_atom_site_label_2
_geom_angle_atom_site_label_3
_geom_angle
_geom_angle_site_symmetry_1
_geom_angle_site_symmetry_3
_geom_angle_publ_flag
O1 Cd1 N5 95.52(10) . 2_565 ?
O1 Cd1 N2 171.33(10) . . ?
N5 Cd1 N2 92.71(10) 2_565 . ?
O1 Cd1 Cl2 91.93(7) . . ?
N5 Cd1 Cl2 86.71(7) 2_565 . ?
N2 Cd1 Cl2 91.27(7) . . ?
O1 Cd1 Cl1 88.10(7) . . ?
N5 Cd1 Cl1 172.39(7) 2_565 . ?
N2 Cd1 Cl1 84.06(7) . . ?
Cl2 Cd1 Cl1 86.48(3) . . ?
O1 Cd1 Cl1 83.62(7) . 2_556 ?
N5 Cd1 Cl1 103.69(7) 2_565 2_556 ?
N2 Cd1 Cl1 91.78(7) . 2_556 ?
Cl2 Cd1 Cl1 169.01(3) . 2_556 ?
Cl1 Cd1 Cl1 83.34(3) . 2_556 ?
N8 Cd2 N3 84.78(10) 2_566 2_656 ?
N8 Cd2 Cl3 90.99(8) 2_566 . ?
N3 Cd2 Cl3 82.08(7) 2_656 . ?
N8 Cd2 Cl2 107.84(8) 2_566 2_656 ?
N3 Cd2 Cl2 92.63(7) 2_656 2_656 ?
Cl3 Cd2 Cl2 159.96(3) . 2_656 ?
N8 Cd2 Cl1 95.92(7) 2_566 . ?
N3 Cd2 Cl1 175.22(7) 2_656 . ?
Cl3 Cd2 Cl1 93.17(3) . . ?
Cl2 Cd2 Cl1 91.66(3) 2_656 . ?
N8 Cd2 Cl2 176.05(7) 2_566 . ?
N3 Cd2 Cl2 97.80(7) 2_656 . ?
Cl3 Cd2 Cl2 86.42(3) . . ?
Cl2 Cd2 Cl2 75.11(3) 2_656 . ?
Cl1 Cd2 Cl2 81.26(3) . . ?
N7 Cd3 N7 180.0 2_575 1_645 ?
N7 Cd3 N4 84.98(10) 2_575 2_665 ?
N7 Cd3 N4 95.02(10) 1_645 2_665 ?
N7 Cd3 N4 95.02(10) 2_575 . ?
N7 Cd3 N4 84.98(10) 1_645 . ?
N4 Cd3 N4 180.0 2_665 . ?
N7 Cd3 Cl3 86.92(7) 2_575 1_564 ?
N7 Cd3 Cl3 93.08(7) 1_645 1_564 ?
N4 Cd3 Cl3 79.85(7) 2_665 1_564 ?
N4 Cd3 Cl3 100.15(7) . 1_564 ?
N7 Cd3 Cl3 93.08(7) 2_575 2_656 ?
N7 Cd3 Cl3 86.92(7) 1_645 2_656 ?
N4 Cd3 Cl3 100.15(7) 2_665 2_656 ?
N4 Cd3 Cl3 79.85(7) . 2_656 ?
Cl3 Cd3 Cl3 180.0 1_564 2_656 ?
Cd2 Cl1 Cd1 97.91(3) . . ?
Cd2 Cl1 Cd1 160.64(4) . 2_556 ?
Cd1 Cl1 Cd1 96.66(3) . 2_556 ?
Cd2 Cl2 Cd1 100.76(3) 2_656 . ?
Cd2 Cl2 Cd2 104.89(3) 2_656 . ?
Cd1 Cl2 Cd2 93.21(3) . . ?
Cd2 Cl3 Cd3 99.06(3) . 1_546 ?
N1 C1 N4 110.7(3) . . ?
N1 C1 C2 123.7(3) . . ?
N4 C1 C2 125.6(3) . . ?
C3 C2 C8 119.0(3) . . ?
C3 C2 C1 120.2(3) . . ?
C8 C2 C1 120.7(3) . . ?
C2 C3 C4 121.0(3) . . ?
C2 C3 H3 119.5 . . ?
C4 C3 H3 119.5 . . ?
C5 C4 C3 120.0(3) . . ?
C5 C4 H4 120.0 . . ?
C3 C4 H4 120.0 . . ?
C4 C5 C7 119.2(3) . . ?
C4 C5 C6 122.1(3) . . ?
C7 C5 C6 118.7(3) . . ?
N8 C6 N5 110.4(3) . . ?
N8 C6 C5 125.0(3) . . ?
N5 C6 C5 124.4(3) . . ?
C8 C7 C5 120.8(3) . . ?
C8 C7 H7 119.6 . . ?
C5 C7 H7 119.6 . . ?
C7 C8 C2 120.0(3) . . ?
C7 C8 H8 120.0 . . ?
C2 C8 H8 120.0 . . ?
O1 C9 H9A 109.5 . . ?
O1 C9 H9B 109.5 . . ?
H9A C9 H9B 109.5 . . ?
O1 C9 H9C 109.5 . . ?
H9A C9 H9C 109.5 . . ?
H9B C9 H9C 109.5 . . ?
N2 N1 C1 104.7(3) . . ?
N3 N2 N1 110.6(3) . . ?
N3 N2 Cd1 119.3(2) . . ?
N1 N2 Cd1 124.7(2) . . ?
N2 N3 N4 109.1(3) . . ?
N2 N3 Cd2 116.3(2) . 2_656 ?
N4 N3 Cd2 126.4(2) . 2_656 ?
N3 N4 C1 105.0(3) . . ?
N3 N4 Cd3 113.1(2) . . ?
C1 N4 Cd3 141.4(2) . . ?
N6 N5 C6 106.0(3) . . ?
N6 N5 Cd1 112.5(2) . 2_565 ?
C6 N5 Cd1 140.9(2) . 2_565 ?
N7 N6 N5 108.8(3) . . ?
N6 N7 N8 110.2(3) . . ?
N6 N7 Cd3 115.3(2) . 1_465 ?
N8 N7 Cd3 130.1(2) . 1_465 ?
C6 N8 N7 104.5(3) . . ?
C6 N8 Cd2 141.3(2) . 2_566 ?
N7 N8 Cd2 113.8(2) . 2_566 ?
C9 O1 Cd1 127.4(2) . . ?
C9 O1 H1 109.5 . . ?
Cd1 O1 H1 54.0 . . ?

loop_
_geom_bond_atom_site_label_1
_geom_bond_atom_site_label_2
_geom_bond_distance
_geom_bond_site_symmetry_2
_geom_bond_publ_flag
Cd1 O1 2.273(3) . ?
Cd1 N5 2.329(3) 2_565 ?
Cd1 N2 2.330(3) . ?
Cd1 Cl2 2.6388(9) . ?
Cd1 Cl1 2.6797(10) . ?
Cd1 Cl1 2.7023(10) 2_556 ?
Cd2 N8 2.337(3) 2_566 ?
Cd2 N3 2.433(3) 2_656 ?
Cd2 Cl3 2.5308(10) . ?
Cd2 Cl2 2.5720(10) 2_656 ?
Cd2 Cl1 2.6750(9) . ?
Cd2 Cl2 2.9134(10) . ?
Cd3 N7 2.361(3) 2_575 ?
Cd3 N7 2.361(3) 1_645 ?
Cd3 N4 2.471(3) 2_665 ?
Cd3 N4 2.471(3) . ?
Cd3 Cl3 2.5894(9) 1_564 ?
Cd3 Cl3 2.5894(9) 2_656 ?
Cl1 Cd1 2.7023(10) 2_556 ?
Cl2 Cd2 2.5720(10) 2_656 ?
Cl3 Cd3 2.5894(9) 1_546 ?
C1 N1 1.344(5) . ?
C1 N4 1.351(4) . ?
C1 C2 1.463(5) . ?
C2 C3 1.382(5) . ?
C2 C8 1.394(5) . ?
C3 C4 1.386(5) . ?
C3 H3 0.9300 . ?
C4 C5 1.387(5) . ?
C4 H4 0.9300 . ?
C5 C7 1.386(5) . ?
C5 C6 1.468(5) . ?
C6 N8 1.341(5) . ?
C6 N5 1.349(4) . ?
C7 C8 1.385(5) . ?
C7 H7 0.9300 . ?
C8 H8 0.9300 . ?
C9 O1 1.441(5) . ?
C9 H9A 0.9600 . ?
C9 H9B 0.9600 . ?
C9 H9C 0.9600 . ?
N1 N2 1.338(4) . ?
N2 N3 1.307(4) . ?
N3 N4 1.347(4) . ?
N3 Cd2 2.433(3) 2_656 ?
N5 N6 1.343(4) . ?
N5 Cd1 2.329(3) 2_565 ?
N6 N7 1.305(4) . ?
N7 N8 1.361(4) . ?
N7 Cd3 2.361(3) 1_465 ?
N8 Cd2 2.337(3) 2_566 ?
O1 H1 0.8200 . ?
